data_7044579
loop_
_publ_author_name
'Ansari, Mohd. Asif'
'Mandal, Abhishek'
'Beyer, Katharina'
'Paretzki, Alexa'
'Schwederski, Brigitte'
'Kaim, W.'
'Lahiri, Goutam Kumar'

_publ_section_title
;
 Non-innocence and mixed valency in tri- and tetranuclear ruthenium
 complexes of a heteroquinone bridging ligand
;
_journal_name_full 'Dalton Trans.'
_journal_paper_doi 10.1039/C7DT03509H
_journal_year 2017
_chemical_formula_sum 'C102 H100 N8 O32.5 Ru6'
_chemical_formula_weight 2564.31
_space_group_crystal_system triclinic
_space_group_IT_number 1
_space_group_name_Hall 'P 1'
_space_group_name_H-M_alt 'P 1'
_symmetry_space_group_name_Hall 'P 1'
_symmetry_space_group_name_H-M 'P 1'
_atom_sites_solution_hydrogens geom
_audit_creation_method SHELXL-2014/7
_audit_update_record
;
2017-06-02 deposited with the CCDC.
2017-10-27 downloaded from the CCDC.
;
_cell_angle_alpha 106.199(2)
_cell_angle_beta 103.748(2)
_cell_angle_gamma 100.635(2)
_cell_formula_units_Z 1
_cell_length_a 11.7442(2)
_cell_length_b 14.8795(3)
_cell_length_c 17.1035(3)
_cell_measurement_reflns_used 27978
_cell_measurement_temperature 100.0(3)
_cell_measurement_theta_max 75.0380
_cell_measurement_theta_min 2.8280
_cell_volume 2685.21(10)
_computing_cell_refinement 'CrysAlisPro 1.171.39.9g (Rigaku OD, 2015)'
_computing_data_collection 'CrysAlisPro 1.171.39.9g (Rigaku OD, 2015)'
_computing_data_reduction 'CrysAlisPro 1.171.39.9g (Rigaku OD, 2015)'
_computing_molecular_graphics 'Olex2 (Dolomanov et al., 2009)'
_computing_publication_material 'Olex2 (Dolomanov et al., 2009)'
_computing_structure_refinement 'ShelXL (Sheldrick, 2015)'
_computing_structure_solution 'ShelXT (Sheldrick, 2015)'
_diffrn_ambient_temperature 100(2)
_diffrn_measured_fraction_theta_full 0.998
_diffrn_measured_fraction_theta_max 0.998
_diffrn_measurement_device 'four-circle diffractometer'
_diffrn_measurement_device_type 'XtaLAB Synergy, Dualflex, Pilatus 200K'
_diffrn_measurement_method '\w scans'
_diffrn_radiation_type CuK\a
_diffrn_radiation_wavelength 1.54184
_diffrn_reflns_av_unetI/netI 0.0307
_diffrn_reflns_Laue_measured_fraction_full 0.998
_diffrn_reflns_Laue_measured_fraction_max 0.998
_diffrn_reflns_limit_h_max 14
_diffrn_reflns_limit_h_min -14
_diffrn_reflns_limit_k_max 17
_diffrn_reflns_limit_k_min -17
_diffrn_reflns_limit_l_max 20
_diffrn_reflns_limit_l_min -20
_diffrn_reflns_number 18456
_diffrn_reflns_point_group_measured_fraction_full 0.965
_diffrn_reflns_point_group_measured_fraction_max 0.965
_diffrn_reflns_theta_full 67.080
_diffrn_reflns_theta_max 67.080
_diffrn_reflns_theta_min 2.826
_diffrn_source 'micro-focus sealed X-ray tube'
_diffrn_source_type 'PhotonJet (Cu) X-ray Source'
_exptl_absorpt_coefficient_mu 7.355
_exptl_absorpt_correction_T_max -0.010
_exptl_absorpt_correction_T_min 10000000.000
_exptl_absorpt_correction_type gaussian
_exptl_absorpt_process_details
;
CrysAlisPro 1.171.39.9g (Rigaku Oxford Diffraction, 2015)
Numerical absorption correction based on gaussian integration over
            a multifaceted crystal model
Empirical absorption correction using spherical harmonics,
 implemented in SCALE3 ABSPACK scaling algorithm.
;
_exptl_crystal_colour black
_exptl_crystal_density_diffrn 1.586
_exptl_crystal_density_method 'not measured'
_exptl_crystal_description 'thin plate'
_exptl_crystal_F_000 1292
_exptl_crystal_size_max 0.030
_exptl_crystal_size_mid 0.030
_exptl_crystal_size_min 0.027
_refine_diff_density_max 2.038
_refine_diff_density_min -1.149
_refine_diff_density_rms 0.143
_refine_ls_abs_structure_details
;
 Classical Flack method preferred over Parsons because s.u. lower.
;
_refine_ls_abs_structure_Flack 0.014(13)
_refine_ls_extinction_method none
_refine_ls_goodness_of_fit_ref 1.034
_refine_ls_hydrogen_treatment constr
_refine_ls_matrix_type full
_refine_ls_number_parameters 1332
_refine_ls_number_reflns 18456
_refine_ls_number_restraints 4
_refine_ls_restrained_S_all 1.034
_refine_ls_R_factor_all 0.0703
_refine_ls_R_factor_gt 0.0670
_refine_ls_shift/su_max 0.000
_refine_ls_shift/su_mean 0.000
_refine_ls_structure_factor_coef Fsqd
_refine_ls_weighting_details 'w=1/[\s^2^(Fo^2^)+(0.1344P)^2^+7.5560P] where P=(Fo^2^+2Fc^2^)/3'
_refine_ls_weighting_scheme calc
_refine_ls_wR_factor_gt 0.1754
_refine_ls_wR_factor_ref 0.1790
_reflns_Friedel_coverage 0.934
_reflns_Friedel_fraction_full 0.932
_reflns_Friedel_fraction_max 0.932
_reflns_number_gt 17513
_reflns_number_total 18456
_reflns_threshold_expression 'I > 2\s(I)'
_cod_data_source_file c7dt03509h2.cif
_cod_data_source_block shelx
_cod_original_cell_volume 2685.20(9)
_cod_original_formula_sum 'C102 H100 N8 O32.50 Ru6'
_cod_database_code 7044579
_shelx_shelxl_version_number 2014/7
_shelx_space_group_comment
;
The symmetry employed for this shelxl refinement is uniquely defined
by the following loop, which should always be used as a source of
symmetry information in preference to the above space-group names.
They are only intended as comments.
;
_shelx_estimated_absorpt_t_min 0.810
_shelx_estimated_absorpt_t_max 0.826

loop_
_space_group_symop_operation_xyz
'x, y, z'

loop_
_atom_site_label
_atom_site_type_symbol
_atom_site_fract_x
_atom_site_fract_y
_atom_site_fract_z
_atom_site_U_iso_or_equiv
_atom_site_adp_type
_atom_site_occupancy
_atom_site_site_symmetry_order
_atom_site_calc_flag
_atom_site_refinement_flags_posn
_atom_site_refinement_flags_adp
_atom_site_refinement_flags_occupancy
Ru1 Ru 0.84695(10) 0.36311(9) 0.74608(7) 0.0308(3) Uani 1 1 d . . .
Ru2 Ru 0.63551(11) 0.31834(9) 0.33315(8) 0.0351(3) Uani 1 1 d . . .
Ru3 Ru 0.61297(11) 0.04336(9) 0.26652(8) 0.0334(3) Uani 1 1 d . . .
Ru4 Ru 0.06219(11) -0.29746(9) 0.26541(8) 0.0323(3) Uani 1 1 d . . .
Ru5 Ru 0.36471(11) -0.07462(9) 0.68507(8) 0.0327(3) Uani 1 1 d . . .
Ru6 Ru 0.37442(11) -0.32010(9) 0.71564(8) 0.0317(3) Uani 1 1 d . . .
O1 O 0.8097(11) 0.2225(9) 0.6765(8) 0.035(3) Uani 1 1 d . . .
O2 O 0.6352(11) 0.1837(9) 0.3396(8) 0.037(3) Uani 1 1 d . . .
O3 O 0.6642(11) 0.3455(9) 0.7038(8) 0.037(3) Uani 1 1 d . . .
O4 O 0.8776(11) 0.5024(9) 0.8186(7) 0.036(3) Uani 1 1 d . . .
O5 O 0.8305(12) 0.3302(10) 0.8513(7) 0.040(3) Uani 1 1 d . . .
O6 O 1.0290(11) 0.3798(9) 0.7827(7) 0.034(3) Uani 1 1 d . . .
O7 O 0.7763(14) 0.3250(11) 0.2844(8) 0.047(3) Uani 1 1 d . . .
O8 O 0.6181(13) 0.4473(11) 0.3264(9) 0.049(3) Uani 1 1 d . . .
O9 O 0.5220(13) 0.2597(10) 0.2121(8) 0.047(3) Uani 1 1 d . . .
O10 O 0.4965(13) 0.3163(11) 0.3848(9) 0.049(3) Uani 1 1 d . . .
O11 O 0.7950(12) 0.0719(10) 0.3104(8) 0.042(3) Uani 1 1 d . . .
O12 O 0.6135(13) 0.0780(10) 0.1601(8) 0.043(3) Uani 1 1 d . . .
O13 O 0.6185(11) -0.0883(10) 0.2004(8) 0.041(3) Uani 1 1 d . . .
O14 O 0.4289(12) 0.0097(10) 0.2183(8) 0.041(3) Uani 1 1 d . . .
O15 O 0.0862(11) -0.3975(9) 0.3206(7) 0.036(3) Uani 1 1 d . . .
O16 O 0.3398(10) -0.2206(9) 0.6583(7) 0.032(3) Uani 1 1 d . . .
O17 O -0.0837(12) -0.3883(10) 0.1666(7) 0.039(3) Uani 1 1 d . . .
O18 O 0.1775(11) -0.3316(10) 0.1967(8) 0.036(3) Uani 1 1 d . . .
O19 O 0.0293(12) -0.2049(11) 0.2024(8) 0.044(3) Uani 1 1 d . . .
O20 O -0.0541(13) -0.2674(11) 0.3324(9) 0.048(3) Uani 1 1 d . . .
O21 O 0.4953(13) -0.3415(10) 0.6522(9) 0.046(3) Uani 1 1 d . . .
O22 O 0.4979(12) -0.2192(11) 0.8215(9) 0.045(3) Uani 1 1 d . . .
O23 O 0.4292(10) -0.4128(9) 0.7714(7) 0.034(3) Uani 1 1 d . . .
O24 O 0.2501(11) -0.3025(9) 0.7800(7) 0.036(3) Uani 1 1 d . . .
O25 O 0.5497(10) -0.0483(9) 0.7077(8) 0.036(3) Uani 1 1 d . . .
O26 O 0.3715(12) 0.0673(9) 0.7129(9) 0.043(3) Uani 1 1 d . . .
O27 O 0.4012(13) -0.0524(10) 0.8109(8) 0.043(3) Uani 1 1 d . . .
O28 O 0.1839(12) -0.0969(10) 0.6634(9) 0.042(3) Uani 1 1 d . . .
N1 N 0.8397(12) 0.3776(11) 0.6327(8) 0.028(3) Uani 1 1 d . . .
N2 N 0.7461(12) 0.3623(11) 0.4567(8) 0.030(3) Uani 1 1 d . . .
N3 N 0.6129(12) 0.0208(11) 0.3788(8) 0.033(3) Uani 1 1 d . . .
N4 N 0.6833(13) 0.0321(11) 0.5532(9) 0.033(3) Uani 1 1 d . . .
N5 N 0.1913(13) -0.2131(11) 0.3757(8) 0.028(3) Uani 1 1 d . . .
N6 N 0.3230(13) -0.1159(11) 0.5545(9) 0.034(3) Uani 1 1 d . . .
N7 N 0.2482(13) -0.4122(10) 0.6043(8) 0.029(3) Uani 1 1 d . . .
N8 N 0.0967(14) -0.5112(11) 0.4300(9) 0.033(3) Uani 1 1 d . . .
C1 C 0.7642(16) 0.2072(13) 0.5969(10) 0.033(4) Uani 1 1 d . . .
C2 C 0.7792(14) 0.2912(12) 0.5698(9) 0.027(3) Uani 1 1 d . . .
C3 C 0.8700(16) 0.4554(12) 0.6037(10) 0.029(4) Uani 1 1 d . . .
C4 C 0.9508(15) 0.5428(13) 0.6635(11) 0.032(4) Uani 1 1 d . . .
H01Z H 0.9829 0.5481 0.7204 0.039 Uiso 1 1 calc R U .
C5 C 0.9821(15) 0.6217(12) 0.6360(11) 0.032(4) Uani 1 1 d . . .
H01H H 1.0353 0.6798 0.6751 0.038 Uiso 1 1 calc R U .
C6 C 0.9349(17) 0.6142(13) 0.5518(11) 0.037(4) Uani 1 1 d . . .
H022 H 0.9581 0.6668 0.5344 0.045 Uiso 1 1 calc R U .
C7 C 0.8531(17) 0.5287(13) 0.4927(12) 0.033(4) Uani 1 1 d . . .
H01Q H 0.8185 0.5261 0.4370 0.040 Uiso 1 1 calc R U .
C8 C 0.8226(15) 0.4479(12) 0.5156(11) 0.032(4) Uani 1 1 d . . .
C9 C 0.7345(15) 0.2841(13) 0.4842(12) 0.030(4) Uani 1 1 d . . .
C10 C 0.6789(16) 0.1929(14) 0.4216(11) 0.035(4) Uani 1 1 d . . .
C11 C 0.6675(14) 0.1069(11) 0.4455(10) 0.028(3) Uani 1 1 d . . .
C12 C 0.5781(17) -0.0606(14) 0.4015(12) 0.038(4) Uani 1 1 d . . .
C13 C 0.5080(16) -0.1492(13) 0.3378(11) 0.035(4) Uani 1 1 d . . .
H03G H 0.4823 -0.1541 0.2806 0.042 Uiso 1 1 calc R U .
C14 C 0.4778(17) -0.2300(14) 0.3629(12) 0.036(4) Uani 1 1 d . . .
H01B H 0.4312 -0.2895 0.3222 0.044 Uiso 1 1 calc R U .
C15 C 0.5173(17) -0.2216(13) 0.4485(12) 0.038(4) Uani 1 1 d . . .
H01U H 0.4952 -0.2762 0.4637 0.045 Uiso 1 1 calc R U .
C16 C 0.5877(17) -0.1360(14) 0.5122(11) 0.036(4) Uani 1 1 d . . .
H023 H 0.6138 -0.1331 0.5688 0.043 Uiso 1 1 calc R U .
C17 C 0.6198(17) -0.0518(13) 0.4890(12) 0.036(4) Uani 1 1 d . . .
C18 C 0.7021(16) 0.1117(12) 0.5312(12) 0.033(4) Uani 1 1 d . . .
C19 C 0.4942(18) 0.3903(17) 0.6440(14) 0.052(5) Uani 1 1 d . . .
H03D H 0.4978 0.3849 0.5874 0.078 Uiso 1 1 calc R U .
H03E H 0.4554 0.4401 0.6629 0.078 Uiso 1 1 calc R U .
H03F H 0.4484 0.3295 0.6433 0.078 Uiso 1 1 calc R U .
C20 C 0.6194(19) 0.4160(16) 0.7031(12) 0.045(5) Uani 1 1 d . . .
C21 C 0.6759(15) 0.5131(14) 0.7544(11) 0.037(4) Uani 1 1 d . . .
H02L H 0.6305 0.5577 0.7508 0.044 Uiso 1 1 calc R U .
C22 C 0.7973(15) 0.5496(13) 0.8118(11) 0.034(4) Uani 1 1 d . . .
C23 C 0.8345(17) 0.6517(14) 0.8718(12) 0.041(4) Uani 1 1 d . . .
H03V H 0.8868 0.6557 0.9258 0.061 Uiso 1 1 calc R U .
H03W H 0.7635 0.6713 0.8797 0.061 Uiso 1 1 calc R U .
H03X H 0.8772 0.6937 0.8484 0.061 Uiso 1 1 calc R U .
C24 C 0.881(2) 0.284(2) 0.9740(15) 0.062(6) Uani 1 1 d . . .
H03H H 0.8820 0.3402 1.0189 0.093 Uiso 1 1 calc R U .
H03I H 0.9390 0.2526 0.9964 0.093 Uiso 1 1 calc R U .
H03J H 0.8012 0.2397 0.9516 0.093 Uiso 1 1 calc R U .
C25 C 0.914(2) 0.3147(14) 0.9038(11) 0.044(5) Uani 1 1 d . . .
C26 C 1.0353(19) 0.327(2) 0.9033(13) 0.056(6) Uani 1 1 d . . .
H03N H 1.0884 0.3148 0.9466 0.067 Uiso 1 1 calc R U .
C27 C 1.0838(18) 0.3549(16) 0.8444(13) 0.047(5) Uani 1 1 d . . .
C28 C 1.214(2) 0.357(2) 0.8502(17) 0.071(8) Uani 1 1 d . . .
H03O H 1.2178 0.2933 0.8191 0.106 Uiso 1 1 calc R U .
H03P H 1.2610 0.3749 0.9091 0.106 Uiso 1 1 calc R U .
H03R H 1.2459 0.4029 0.8261 0.106 Uiso 1 1 calc R U .
C29 C 0.9141(19) 0.3819(16) 0.2185(12) 0.050(5) Uani 1 1 d . . .
H02D H 0.9763 0.4424 0.2438 0.076 Uiso 1 1 calc R U .
H02E H 0.8849 0.3672 0.1577 0.076 Uiso 1 1 calc R U .
H02F H 0.9471 0.3311 0.2306 0.076 Uiso 1 1 calc R U .
C30 C 0.8157(19) 0.3894(14) 0.2535(11) 0.045(5) Uani 1 1 d . . .
C31 C 0.763(2) 0.4664(16) 0.2485(12) 0.050(5) Uani 1 1 d . . .
H036 H 0.7907 0.5039 0.2181 0.060 Uiso 1 1 calc R U .
C32 C 0.672(2) 0.4929(15) 0.2845(14) 0.057(6) Uani 1 1 d . . .
C33 C 0.632(3) 0.579(2) 0.272(2) 0.084(9) Uani 1 1 d . . .
H03S H 0.5460 0.5601 0.2449 0.126 Uiso 1 1 calc R U .
H03T H 0.6730 0.6024 0.2360 0.126 Uiso 1 1 calc R U .
H03U H 0.6529 0.6289 0.3262 0.126 Uiso 1 1 calc R U .
C34 C 0.348(3) 0.167(3) 0.1007(17) 0.094(11) Uani 1 1 d . . .
H6A H 0.3194 0.2106 0.0736 0.141 Uiso 1 1 calc R U .
H6B H 0.2806 0.1151 0.0939 0.141 Uiso 1 1 calc R U .
H6C H 0.4044 0.1409 0.0748 0.141 Uiso 1 1 calc R U .
C35 C 0.412(2) 0.2220(19) 0.1952(15) 0.060(6) Uani 1 1 d . . .
C36 C 0.344(2) 0.2288(19) 0.2541(18) 0.065(7) Uani 1 1 d . . .
H03Q H 0.2614 0.1961 0.2319 0.078 Uiso 1 1 calc R U .
C37 C 0.3869(17) 0.2778(16) 0.3387(18) 0.054(6) Uani 1 1 d . . .
C38 C 0.297(2) 0.287(2) 0.391(2) 0.070(8) Uani 1 1 d . . .
H15A H 0.2539 0.2238 0.3866 0.106 Uiso 1 1 calc R U .
H15B H 0.2401 0.3197 0.3689 0.106 Uiso 1 1 calc R U .
H15C H 0.3410 0.3243 0.4498 0.106 Uiso 1 1 calc R U .
C39 C 0.9961(18) 0.1030(17) 0.3062(13) 0.053(6) Uani 1 1 d . . .
H02A H 1.0292 0.1580 0.3581 0.080 Uiso 1 1 calc R U .
H02B H 1.0411 0.1105 0.2673 0.080 Uiso 1 1 calc R U .
H02C H 1.0018 0.0448 0.3190 0.080 Uiso 1 1 calc R U .
C40 C 0.8660(17) 0.0964(13) 0.2664(13) 0.041(4) Uani 1 1 d . . .
C41 C 0.8295(19) 0.1150(14) 0.1920(13) 0.046(5) Uani 1 1 d . . .
H02Y H 0.8911 0.1338 0.1696 0.056 Uiso 1 1 calc R U .
C42 C 0.7117(18) 0.1095(14) 0.1448(13) 0.043(4) Uani 1 1 d . . .
C43 C 0.693(2) 0.1427(18) 0.0680(13) 0.062(7) Uani 1 1 d . . .
H03K H 0.6227 0.0984 0.0230 0.093 Uiso 1 1 calc R U .
H03L H 0.7633 0.1441 0.0486 0.093 Uiso 1 1 calc R U .
H03M H 0.6808 0.2066 0.0836 0.093 Uiso 1 1 calc R U .
C44 C 0.5592(19) -0.2370(15) 0.0895(12) 0.049(5) Uani 1 1 d . . .
H02G H 0.6334 -0.2169 0.0771 0.074 Uiso 1 1 calc R U .
H02H H 0.4949 -0.2725 0.0370 0.074 Uiso 1 1 calc R U .
H02I H 0.5698 -0.2777 0.1240 0.074 Uiso 1 1 calc R U .
C45 C 0.5278(17) -0.1508(15) 0.1363(11) 0.042(4) Uani 1 1 d . . .
C46 C 0.4098(18) -0.1435(14) 0.1145(12) 0.041(4) Uani 1 1 d . . .
H034 H 0.3535 -0.1935 0.0677 0.049 Uiso 1 1 calc R U .
C47 C 0.3675(18) -0.0687(15) 0.1557(11) 0.042(4) Uani 1 1 d . . .
C48 C 0.2327(17) -0.0782(15) 0.1268(11) 0.041(4) Uani 1 1 d . . .
H03A H 0.2148 -0.0247 0.1638 0.061 Uiso 1 1 calc R U .
H03B H 0.1887 -0.1381 0.1289 0.061 Uiso 1 1 calc R U .
H03C H 0.2089 -0.0776 0.0693 0.061 Uiso 1 1 calc R U .
C49 C 0.1426(16) -0.3590(14) 0.3997(11) 0.034(4) Uani 1 1 d . . .
C50 C 0.2042(13) -0.2581(12) 0.4336(9) 0.025(3) Uani 1 1 d . . .
C51 C 0.2567(15) -0.1127(14) 0.4074(11) 0.035(4) Uani 1 1 d . . .
C52 C 0.2599(17) -0.0616(14) 0.3511(12) 0.037(4) Uani 1 1 d . . .
H0AA H 0.2188 -0.0930 0.2931 0.045 Uiso 1 1 calc R U .
C53 C 0.3229(17) 0.0350(15) 0.3796(12) 0.039(4) Uani 1 1 d . . .
H02M H 0.3231 0.0691 0.3416 0.047 Uiso 1 1 calc R U .
C54 C 0.3876(17) 0.0816(13) 0.4677(11) 0.036(4) Uani 1 1 d . . .
H01C H 0.4313 0.1466 0.4871 0.043 Uiso 1 1 calc R U .
C55 C 0.3870(17) 0.0323(13) 0.5259(12) 0.035(4) Uani 1 1 d . . .
H02T H 0.4289 0.0642 0.5837 0.041 Uiso 1 1 calc R U .
C56 C 0.3221(16) -0.0667(12) 0.4963(10) 0.031(4) Uani 1 1 d . . .
C57 C 0.2664(17) -0.2125(14) 0.5205(11) 0.037(4) Uani 1 1 d . . .
C58 C 0.2789(16) -0.2645(13) 0.5749(10) 0.031(4) Uani 1 1 d . . .
C59 C 0.2277(16) -0.3680(12) 0.5456(10) 0.033(4) Uani 1 1 d . . .
C60 C 0.1779(16) -0.5085(12) 0.5754(10) 0.030(4) Uani 1 1 d . . .
C61 C 0.1828(18) -0.5594(14) 0.6344(12) 0.041(4) Uani 1 1 d . . .
H02K H 0.2297 -0.5280 0.6913 0.050 Uiso 1 1 calc R U .
C62 C 0.1164(19) -0.6573(13) 0.6067(12) 0.038(4) Uani 1 1 d . . .
H027 H 0.1208 -0.6916 0.6447 0.046 Uiso 1 1 calc R U .
C63 C 0.0436(16) -0.7027(13) 0.5216(11) 0.034(4) Uani 1 1 d . . .
H02J H -0.0023 -0.7669 0.5035 0.041 Uiso 1 1 calc R U .
C64 C 0.0390(16) -0.6538(12) 0.4645(11) 0.034(4) Uani 1 1 d . . .
H01L H -0.0092 -0.6854 0.4080 0.040 Uiso 1 1 calc R U .
C65 C 0.1063(14) -0.5562(12) 0.4901(10) 0.029(3) Uani 1 1 d . . .
C66 C 0.1552(16) -0.4166(12) 0.4586(10) 0.029(3) Uani 1 1 d . . .
C67 C -0.210(2) -0.483(2) 0.0260(12) 0.059(6) Uani 1 1 d . . .
H02U H -0.2458 -0.5380 0.0391 0.088 Uiso 1 1 calc R U .
H02V H -0.2026 -0.5043 -0.0306 0.088 Uiso 1 1 calc R U .
H02W H -0.2597 -0.4386 0.0292 0.088 Uiso 1 1 calc R U .
C68 C -0.0822(19) -0.4313(14) 0.0910(11) 0.043(4) Uani 1 1 d . . .
C69 C 0.0227(19) -0.4337(16) 0.0678(12) 0.046(5) Uani 1 1 d . . .
H1AA H 0.0115 -0.4718 0.0118 0.055 Uiso 1 1 calc R U .
C70 C 0.144(2) -0.3861(14) 0.1179(12) 0.042(4) Uani 1 1 d . . .
C71 C 0.243(2) -0.4077(15) 0.0851(13) 0.049(5) Uani 1 1 d . . .
H03 H 0.2959 -0.3484 0.0883 0.073 Uiso 1 1 calc R U .
HD H 0.2103 -0.4501 0.0266 0.073 Uiso 1 1 calc R U .
HE H 0.2882 -0.4388 0.1187 0.073 Uiso 1 1 calc R U .
C72 C -0.094(3) -0.1220(19) 0.1385(17) 0.069(7) Uani 1 1 d . . .
H3AA H -0.0284 -0.0679 0.1464 0.104 Uiso 1 1 calc R U .
HH H -0.1653 -0.1000 0.1420 0.104 Uiso 1 1 calc R U .
HI H -0.1112 -0.1700 0.0834 0.104 Uiso 1 1 calc R U .
C73 C -0.0601(19) -0.1643(14) 0.2049(13) 0.046(5) Uani 1 1 d . . .
C74 C -0.120(2) -0.1618(16) 0.2642(17) 0.056(6) Uani 1 1 d . . .
H6AA H -0.1747 -0.1236 0.2636 0.067 Uiso 1 1 calc R U .
C75 C -0.1137(18) -0.2075(16) 0.3258(13) 0.049(5) Uani 1 1 d . . .
C76 C -0.177(2) -0.179(2) 0.3927(18) 0.080(9) Uani 1 1 d . . .
H03Z H -0.1637 -0.2158 0.4307 0.120 Uiso 1 1 calc R U .
HB H -0.2624 -0.1927 0.3653 0.120 Uiso 1 1 calc R U .
HC H -0.1440 -0.1111 0.4248 0.120 Uiso 1 1 calc R U .
C77 C 0.684(2) -0.320(2) 0.626(2) 0.074(8) Uani 1 1 d . . .
H H 0.7610 -0.2727 0.6476 0.111 Uiso 1 1 calc R U .
H03Y H 0.6432 -0.3238 0.5690 0.111 Uiso 1 1 calc R U .
HA H 0.6959 -0.3827 0.6250 0.111 Uiso 1 1 calc R U .
C78 C 0.6083(17) -0.2929(18) 0.6816(15) 0.050(5) Uani 1 1 d . . .
C79 C 0.6621(18) -0.2178(17) 0.7615(16) 0.053(5) Uani 1 1 d . . .
H02O H 0.7434 -0.1861 0.7731 0.063 Uiso 1 1 calc R U .
C80 C 0.613(2) -0.1866(16) 0.8220(14) 0.053(5) Uani 1 1 d . . .
C81 C 0.680(3) -0.101(2) 0.9030(18) 0.087(10) Uani 1 1 d . . .
H7AA H 0.6560 -0.0439 0.8974 0.131 Uiso 1 1 calc R U .
HN H 0.7662 -0.0893 0.9120 0.131 Uiso 1 1 calc R U .
HO H 0.6611 -0.1140 0.9508 0.131 Uiso 1 1 calc R U .
C82 C 0.4890(18) -0.4701(18) 0.8864(13) 0.050(5) Uani 1 1 d . . .
H01A H 0.4800 -0.5330 0.8468 0.075 Uiso 1 1 calc R U .
H01D H 0.4640 -0.4776 0.9342 0.075 Uiso 1 1 calc R U .
H01E H 0.5727 -0.4332 0.9060 0.075 Uiso 1 1 calc R U .
C83 C 0.4129(15) -0.4191(13) 0.8437(10) 0.032(4) Uani 1 1 d . . .
C84 C 0.3277(17) -0.3812(15) 0.8771(12) 0.042(4) Uani 1 1 d . . .
H02N H 0.3223 -0.3900 0.9279 0.050 Uiso 1 1 calc R U .
C85 C 0.2495(16) -0.3315(13) 0.8435(10) 0.035(4) Uani 1 1 d . . .
C86 C 0.1518(16) -0.3092(14) 0.8825(10) 0.039(4) Uani 1 1 d . . .
H2AA H 0.1144 -0.2667 0.8586 0.058 Uiso 1 1 calc R U .
HF H 0.1870 -0.2781 0.9432 0.058 Uiso 1 1 calc R U .
HG H 0.0915 -0.3685 0.8706 0.058 Uiso 1 1 calc R U .
C87 C 0.7540(18) 0.0412(17) 0.7607(13) 0.051(5) Uani 1 1 d . . .
H4AA H 0.7900 0.0542 0.8207 0.076 Uiso 1 1 calc R U .
HJ H 0.7935 0.0924 0.7444 0.076 Uiso 1 1 calc R U .
HK H 0.7636 -0.0196 0.7286 0.076 Uiso 1 1 calc R U .
C88 C 0.6236(18) 0.0361(16) 0.7430(12) 0.044(4) Uani 1 1 d . . .
C89 C 0.5873(18) 0.1232(14) 0.7701(13) 0.046(5) Uani 1 1 d . . .
H02Q H 0.6501 0.1784 0.8044 0.056 Uiso 1 1 calc R U .
C90 C 0.4725(18) 0.1371(13) 0.7526(12) 0.040(4) Uani 1 1 d . . .
C91 C 0.452(2) 0.2351(15) 0.7825(16) 0.059(6) Uani 1 1 d . . .
H02P H 0.3902 0.2420 0.7383 0.089 Uiso 1 1 calc R U .
H02R H 0.5266 0.2839 0.7955 0.089 Uiso 1 1 calc R U .
H02S H 0.4272 0.2426 0.8328 0.089 Uiso 1 1 calc R U .
C92 C 0.364(2) -0.0655(18) 0.9369(13) 0.059(6) Uani 1 1 d . . .
H5AA H 0.4039 -0.1162 0.9380 0.089 Uiso 1 1 calc R U .
HL H 0.2974 -0.0749 0.9598 0.089 Uiso 1 1 calc R U .
HM H 0.4210 -0.0036 0.9709 0.089 Uiso 1 1 calc R U .
C93 C 0.3169(19) -0.0683(15) 0.8460(12) 0.044(5) Uani 1 1 d . . .
C94 C 0.191(2) -0.0875(18) 0.8048(15) 0.054(6) Uani 1 1 d . . .
H94 H 0.1413 -0.0936 0.8389 0.065 Uiso 1 1 calc R U .
C95 C 0.131(2) -0.0986(15) 0.7205(14) 0.049(5) Uani 1 1 d . . .
C96 C -0.004(2) -0.1134(18) 0.6914(18) 0.062(6) Uani 1 1 d . . .
H8AA H -0.0213 -0.0539 0.6875 0.093 Uiso 1 1 calc R U .
HP H -0.0388 -0.1325 0.7317 0.093 Uiso 1 1 calc R U .
HQ H -0.0388 -0.1633 0.6362 0.093 Uiso 1 1 calc R U .
C111 C 0.006(7) 0.064(6) 1.017(5) 0.096(19) Uiso 0.5 1 d . . P
C222 C 0.208(4) 0.149(4) 0.897(3) 0.066(12) Uiso 0.5 1 d D . P
C333 C 1.475(6) 0.400(5) 1.064(4) 0.079(16) Uiso 0.5 1 d . . P
C444 C 0.018(4) 0.139(3) 0.726(3) 0.103(11) Uiso 1 1 d . . .
C555 C 0.143(3) 0.099(2) 0.6132(18) 0.070(7) Uiso 1 1 d . . .
C666 C 0.192(6) 0.378(5) 0.159(4) 0.17(2) Uiso 1 1 d . . .
C777 C 0.365(5) 0.497(5) 0.314(4) 0.070(14) Uiso 0.5 1 d . . P
C888 C 0.449(4) 0.523(3) 0.379(3) 0.049(9) Uiso 0.5 1 d . . P
C999 C 0.433(5) 0.523(4) 0.465(3) 0.065(12) Uiso 0.5 1 d . . P
O101 O 0.518(12) 0.347(10) 1.049(9) 0.26(6) Uiso 0.5 1 d . . P
O111 O 0.037(5) 0.000(4) 0.957(3) 0.107(15) Uiso 0.5 1 d . . P
O222 O 0.083(4) 0.108(5) 0.877(5) 0.15(2) Uiso 0.5 1 d D . P
O333 O 1.380(6) 0.389(5) 1.055(4) 0.126(19) Uiso 0.5 1 d . . P
O444 O 0.0280(13) 0.1216(11) 0.6519(9) 0.047(3) Uiso 1 1 d . . .
O555 O 0.0679(17) 0.0371(15) 0.4917(12) 0.073(5) Uiso 1 1 d . . .
O666 O 0.262(6) 0.474(5) 0.254(4) 0.14(2) Uiso 0.5 1 d . . P

loop_
_atom_site_aniso_label
_atom_site_aniso_U_11
_atom_site_aniso_U_22
_atom_site_aniso_U_33
_atom_site_aniso_U_23
_atom_site_aniso_U_13
_atom_site_aniso_U_12
Ru1 0.0325(7) 0.0260(7) 0.0319(6) 0.0071(5) 0.0164(5) -0.0009(5)
Ru2 0.0359(7) 0.0286(7) 0.0370(6) 0.0109(5) 0.0129(5) -0.0024(5)
Ru3 0.0342(7) 0.0277(7) 0.0326(5) 0.0067(5) 0.0146(5) -0.0051(5)
Ru4 0.0326(6) 0.0304(7) 0.0357(6) 0.0121(5) 0.0169(5) 0.0030(5)
Ru5 0.0349(7) 0.0234(7) 0.0379(6) 0.0076(5) 0.0188(5) -0.0021(5)
Ru6 0.0302(6) 0.0280(7) 0.0361(6) 0.0113(5) 0.0146(5) -0.0003(5)
O1 0.036(6) 0.034(7) 0.041(6) 0.016(5) 0.021(5) 0.001(5)
O2 0.037(7) 0.033(7) 0.041(6) 0.013(5) 0.015(5) 0.004(5)
O3 0.038(6) 0.027(7) 0.040(6) 0.006(5) 0.019(5) 0.000(5)
O4 0.040(7) 0.034(7) 0.039(6) 0.014(5) 0.022(5) 0.001(5)
O5 0.047(7) 0.035(8) 0.032(6) 0.006(5) 0.016(5) -0.004(6)
O6 0.033(6) 0.028(7) 0.035(6) 0.007(5) 0.011(5) -0.002(5)
O7 0.064(9) 0.043(8) 0.032(6) 0.011(6) 0.018(6) 0.008(7)
O8 0.044(7) 0.042(8) 0.053(7) 0.013(6) 0.012(6) 0.003(6)
O9 0.052(8) 0.031(7) 0.043(7) 0.012(5) 0.005(6) -0.010(6)
O10 0.043(8) 0.042(9) 0.058(8) 0.014(6) 0.016(6) 0.004(6)
O11 0.041(7) 0.033(7) 0.045(7) 0.005(6) 0.018(6) 0.001(6)
O12 0.050(8) 0.028(7) 0.044(7) 0.002(5) 0.021(6) 0.001(6)
O13 0.035(7) 0.036(7) 0.042(6) 0.007(5) 0.017(5) -0.007(5)
O14 0.044(7) 0.029(7) 0.037(6) -0.002(5) 0.016(5) -0.004(6)
O15 0.045(7) 0.030(7) 0.025(5) 0.000(4) 0.013(5) 0.000(5)
O16 0.027(6) 0.031(6) 0.031(5) 0.005(5) 0.012(4) -0.003(5)
O17 0.045(7) 0.047(8) 0.034(6) 0.020(5) 0.021(5) 0.011(6)
O18 0.034(6) 0.035(7) 0.041(6) 0.016(5) 0.017(5) 0.000(5)
O19 0.042(7) 0.042(8) 0.040(6) 0.010(6) 0.012(5) 0.005(6)
O20 0.043(8) 0.053(9) 0.051(7) 0.013(7) 0.026(6) 0.007(7)
O21 0.047(8) 0.038(8) 0.056(7) 0.024(6) 0.018(6) -0.002(6)
O22 0.036(7) 0.050(9) 0.049(7) 0.026(6) 0.014(5) -0.001(6)
O23 0.026(6) 0.033(7) 0.040(6) 0.011(5) 0.010(5) 0.002(5)
O24 0.038(7) 0.026(7) 0.032(6) -0.002(5) 0.011(5) -0.001(5)
O25 0.028(6) 0.027(6) 0.049(7) 0.011(5) 0.021(5) -0.014(5)
O26 0.045(7) 0.028(7) 0.055(7) 0.004(6) 0.032(6) 0.002(5)
O27 0.064(9) 0.026(7) 0.038(6) 0.009(5) 0.026(6) -0.005(6)
O28 0.042(7) 0.029(7) 0.058(8) 0.015(6) 0.030(6) -0.001(5)
N1 0.025(7) 0.027(8) 0.034(6) 0.011(6) 0.013(5) 0.006(6)
N2 0.025(7) 0.031(8) 0.034(7) 0.011(6) 0.013(5) -0.001(6)
N3 0.024(7) 0.034(9) 0.028(6) 0.005(6) 0.008(5) -0.012(6)
N4 0.034(7) 0.027(8) 0.041(7) 0.010(6) 0.024(6) 0.004(6)
N5 0.031(7) 0.026(8) 0.031(6) 0.009(5) 0.018(5) 0.007(6)
N6 0.033(8) 0.025(8) 0.041(7) 0.006(6) 0.021(6) -0.003(6)
N7 0.036(7) 0.019(7) 0.034(6) 0.012(5) 0.018(5) 0.001(6)
N8 0.043(8) 0.021(7) 0.036(7) 0.007(6) 0.023(6) 0.002(6)
C1 0.034(9) 0.027(9) 0.033(8) 0.002(7) 0.019(7) -0.001(7)
C2 0.029(8) 0.022(8) 0.027(7) 0.000(6) 0.018(6) -0.003(6)
C3 0.037(9) 0.017(8) 0.033(8) 0.005(6) 0.019(7) 0.001(7)
C4 0.028(8) 0.023(9) 0.049(9) 0.008(7) 0.023(7) 0.006(7)
C5 0.028(8) 0.016(8) 0.047(9) 0.009(7) 0.012(7) -0.003(6)
C6 0.042(10) 0.026(9) 0.037(8) 0.004(7) 0.019(7) -0.006(7)
C7 0.040(10) 0.027(9) 0.046(9) 0.020(7) 0.026(8) 0.009(7)
C8 0.032(9) 0.013(8) 0.047(9) 0.005(7) 0.014(7) 0.000(6)
C9 0.023(8) 0.027(9) 0.051(9) 0.020(7) 0.023(7) 0.004(6)
C10 0.036(9) 0.036(10) 0.036(8) 0.013(7) 0.017(7) 0.006(8)
C11 0.029(8) 0.015(8) 0.035(7) 0.004(6) 0.017(6) -0.004(6)
C12 0.036(9) 0.033(10) 0.046(9) 0.012(8) 0.023(7) -0.002(8)
C13 0.037(9) 0.034(10) 0.037(8) 0.008(7) 0.022(7) 0.007(7)
C14 0.036(9) 0.028(10) 0.045(9) 0.009(7) 0.017(7) 0.006(7)
C15 0.049(11) 0.019(8) 0.053(10) 0.015(7) 0.032(8) 0.001(7)
C16 0.042(10) 0.030(10) 0.041(8) 0.013(7) 0.025(7) 0.006(8)
C17 0.037(9) 0.027(9) 0.050(9) 0.014(7) 0.024(7) 0.005(7)
C18 0.039(9) 0.016(8) 0.053(10) 0.010(7) 0.032(8) 0.007(7)
C19 0.036(10) 0.053(14) 0.059(12) 0.008(10) 0.016(9) 0.010(9)
C20 0.052(11) 0.043(12) 0.040(9) 0.011(8) 0.027(8) 0.000(9)
C21 0.028(8) 0.037(11) 0.041(8) 0.018(7) 0.006(7) -0.004(7)
C22 0.030(8) 0.022(9) 0.043(9) 0.000(7) 0.017(7) 0.001(7)
C23 0.034(9) 0.031(10) 0.046(9) -0.002(7) 0.018(7) -0.004(7)
C24 0.057(13) 0.078(18) 0.058(12) 0.036(12) 0.022(10) 0.013(12)
C25 0.068(13) 0.026(10) 0.034(9) 0.013(7) 0.020(8) -0.001(9)
C26 0.041(11) 0.085(18) 0.046(10) 0.035(11) 0.008(8) 0.012(11)
C27 0.036(10) 0.042(12) 0.054(11) 0.001(9) 0.020(8) 0.001(8)
C28 0.033(11) 0.11(2) 0.076(15) 0.034(15) 0.025(10) 0.014(12)
C29 0.048(11) 0.045(12) 0.040(9) 0.002(8) 0.019(8) -0.020(9)
C30 0.060(12) 0.035(11) 0.033(8) 0.013(7) 0.019(8) -0.015(9)
C31 0.062(12) 0.052(13) 0.046(10) 0.033(9) 0.019(9) 0.006(10)
C32 0.066(14) 0.029(11) 0.055(12) 0.015(9) 0.003(10) -0.016(9)
C33 0.09(2) 0.056(17) 0.11(2) 0.059(17) 0.019(17) 0.010(15)
C34 0.09(2) 0.09(2) 0.052(14) 0.012(14) -0.022(14) -0.019(17)
C35 0.050(13) 0.054(15) 0.060(13) 0.021(11) 0.003(10) -0.005(11)
C36 0.031(11) 0.055(15) 0.087(17) 0.018(13) 0.004(10) -0.009(9)
C37 0.027(10) 0.035(11) 0.109(18) 0.036(12) 0.030(11) 0.002(8)
C38 0.042(12) 0.053(15) 0.13(2) 0.040(15) 0.043(14) 0.019(11)
C39 0.034(10) 0.056(14) 0.051(11) -0.007(9) 0.024(8) -0.008(9)
C40 0.040(10) 0.027(9) 0.056(11) 0.005(8) 0.031(9) 0.003(7)
C41 0.053(12) 0.031(10) 0.062(11) 0.010(8) 0.048(10) -0.002(8)
C42 0.039(10) 0.026(10) 0.054(10) 0.001(8) 0.023(8) -0.011(7)
C43 0.077(15) 0.053(14) 0.043(10) 0.015(9) 0.022(10) -0.018(11)
C44 0.050(11) 0.044(12) 0.038(9) -0.004(8) 0.017(8) -0.002(9)
C45 0.036(10) 0.046(12) 0.036(8) 0.012(8) 0.012(7) -0.009(8)
C46 0.044(11) 0.029(10) 0.041(9) 0.008(7) 0.009(8) 0.000(8)
C47 0.052(11) 0.037(11) 0.037(9) 0.025(8) 0.010(8) -0.003(8)
C48 0.037(10) 0.037(11) 0.042(9) 0.009(8) 0.014(7) -0.003(8)
C49 0.029(9) 0.033(10) 0.044(9) 0.015(8) 0.024(7) 0.003(7)
C50 0.021(7) 0.026(9) 0.028(7) 0.004(6) 0.013(6) 0.002(6)
C51 0.021(8) 0.035(10) 0.041(9) 0.007(7) 0.015(6) -0.005(7)
C52 0.041(10) 0.035(10) 0.047(9) 0.021(8) 0.024(8) 0.009(8)
C53 0.034(9) 0.041(11) 0.049(10) 0.021(8) 0.024(8) 0.004(8)
C54 0.050(11) 0.027(10) 0.039(8) 0.010(7) 0.029(8) 0.008(8)
C55 0.038(9) 0.028(10) 0.045(9) 0.016(7) 0.021(7) 0.008(7)
C56 0.039(9) 0.016(8) 0.034(8) 0.006(6) 0.016(7) -0.006(6)
C57 0.040(10) 0.034(11) 0.037(8) 0.010(7) 0.022(7) -0.001(8)
C58 0.035(9) 0.026(9) 0.028(7) 0.008(6) 0.014(6) -0.009(7)
C59 0.041(9) 0.015(8) 0.034(8) 0.000(6) 0.023(7) -0.011(7)
C60 0.040(9) 0.017(8) 0.030(7) 0.009(6) 0.018(7) -0.006(7)
C61 0.045(10) 0.031(10) 0.049(10) 0.015(8) 0.021(8) 0.001(8)
C62 0.058(12) 0.016(8) 0.045(9) 0.012(7) 0.029(8) -0.001(8)
C63 0.032(8) 0.027(9) 0.049(9) 0.012(7) 0.023(7) 0.011(7)
C64 0.033(9) 0.021(9) 0.040(8) 0.001(6) 0.020(7) -0.005(7)
C65 0.022(7) 0.022(8) 0.044(8) 0.010(7) 0.019(6) 0.003(6)
C66 0.038(9) 0.021(9) 0.032(7) 0.009(6) 0.020(7) 0.004(7)
C67 0.061(13) 0.080(17) 0.033(9) 0.024(10) 0.017(9) 0.006(11)
C68 0.058(12) 0.026(10) 0.033(8) 0.006(7) 0.013(8) -0.006(8)
C69 0.050(11) 0.053(13) 0.039(9) 0.018(8) 0.028(8) 0.007(9)
C70 0.063(12) 0.031(10) 0.044(9) 0.020(8) 0.029(9) 0.008(9)
C71 0.056(12) 0.038(11) 0.056(11) 0.017(9) 0.034(10) 0.000(9)
C72 0.066(15) 0.043(14) 0.080(16) 0.015(12) -0.001(12) 0.009(11)
C73 0.051(12) 0.021(9) 0.053(10) 0.011(8) 0.007(9) -0.006(8)
C74 0.046(12) 0.036(12) 0.079(15) 0.002(10) 0.027(11) 0.013(9)
C75 0.037(10) 0.040(12) 0.058(11) -0.003(9) 0.022(9) 0.002(8)
C76 0.036(12) 0.10(2) 0.090(17) -0.008(15) 0.038(12) 0.015(12)
C77 0.054(14) 0.074(18) 0.13(2) 0.043(16) 0.073(16) 0.019(13)
C78 0.029(10) 0.064(15) 0.081(14) 0.050(12) 0.032(10) 0.013(9)
C79 0.032(10) 0.046(13) 0.080(14) 0.028(11) 0.023(10) -0.006(8)
C80 0.071(15) 0.034(11) 0.048(11) 0.021(9) 0.007(10) 0.008(10)
C81 0.073(18) 0.064(18) 0.075(16) 0.011(13) -0.001(13) -0.046(15)
C82 0.039(10) 0.063(14) 0.050(10) 0.025(10) 0.011(8) 0.013(9)
C83 0.029(8) 0.035(10) 0.028(7) 0.011(6) 0.009(6) 0.000(7)
C84 0.038(10) 0.043(11) 0.044(9) 0.019(8) 0.019(8) -0.004(8)
C85 0.039(9) 0.023(9) 0.029(8) -0.004(6) 0.007(7) -0.004(7)
C86 0.037(9) 0.038(10) 0.029(8) -0.001(7) 0.013(7) -0.004(8)
C87 0.043(11) 0.055(14) 0.044(10) 0.018(9) 0.008(8) -0.008(9)
C88 0.040(10) 0.048(13) 0.042(10) 0.012(9) 0.016(8) 0.008(9)
C89 0.042(10) 0.028(10) 0.056(11) -0.001(8) 0.021(8) -0.005(8)
C90 0.053(11) 0.017(8) 0.057(10) 0.012(7) 0.037(9) 0.002(7)
C91 0.060(13) 0.030(11) 0.086(15) 0.001(10) 0.048(12) 0.006(9)
C92 0.082(16) 0.050(14) 0.043(10) 0.010(9) 0.031(11) 0.006(12)
C93 0.049(11) 0.038(11) 0.050(10) 0.016(8) 0.033(9) -0.004(8)
C94 0.061(13) 0.066(15) 0.073(14) 0.036(12) 0.065(12) 0.028(11)
C95 0.058(13) 0.028(10) 0.060(12) 0.002(8) 0.041(10) -0.002(9)
C96 0.058(14) 0.047(14) 0.091(17) 0.020(12) 0.044(13) 0.016(11)

loop_
_atom_type_symbol
_atom_type_description
_atom_type_scat_dispersion_real
_atom_type_scat_dispersion_imag
_atom_type_scat_source
C C 0.0181 0.0091 'International Tables Vol C Tables 4.2.6.8 and 6.1.1.4'
H H 0.0000 0.0000 'International Tables Vol C Tables 4.2.6.8 and 6.1.1.4'
N N 0.0311 0.0180 'International Tables Vol C Tables 4.2.6.8 and 6.1.1.4'
O O 0.0492 0.0322 'International Tables Vol C Tables 4.2.6.8 and 6.1.1.4'
Ru Ru 0.0552 3.2960 'International Tables Vol C Tables 4.2.6.8 and 6.1.1.4'

loop_
_geom_angle_atom_site_label_1
_geom_angle_atom_site_label_2
_geom_angle_atom_site_label_3
_geom_angle
_geom_angle_site_symmetry_1
N1 Ru1 O1 81.5(5) .
N1 Ru1 O4 100.5(5) .
O1 Ru1 O4 177.0(4) .
N1 Ru1 O6 94.7(5) .
O1 Ru1 O6 93.4(5) .
O4 Ru1 O6 88.6(5) .
N1 Ru1 O5 170.9(5) .
O1 Ru1 O5 91.8(5) .
O4 Ru1 O5 86.0(5) .
O6 Ru1 O5 91.8(5) .
N1 Ru1 O3 82.8(5) .
O1 Ru1 O3 85.7(5) .
O4 Ru1 O3 92.4(5) .
O6 Ru1 O3 177.4(5) .
O5 Ru1 O3 90.6(5) .
O8 Ru2 O9 86.9(6) .
O8 Ru2 O7 92.6(6) .
O9 Ru2 O7 88.2(6) .
O8 Ru2 O10 86.1(6) .
O9 Ru2 O10 93.1(6) .
O7 Ru2 O10 178.1(6) .
O8 Ru2 O2 174.2(5) .
O9 Ru2 O2 90.9(5) .
O7 Ru2 O2 92.7(5) .
O10 Ru2 O2 88.7(6) .
O8 Ru2 N2 99.3(6) .
O9 Ru2 N2 173.5(6) .
O7 Ru2 N2 93.5(5) .
O10 Ru2 N2 85.4(5) .
O2 Ru2 N2 82.7(6) .
O13 Ru3 O11 85.2(5) .
O13 Ru3 O12 86.6(5) .
O11 Ru3 O12 94.3(6) .
O13 Ru3 O14 92.5(5) .
O11 Ru3 O14 177.7(5) .
O12 Ru3 O14 84.9(6) .
O13 Ru3 N3 98.4(6) .
O11 Ru3 N3 85.8(5) .
O12 Ru3 N3 175.0(6) .
O14 Ru3 N3 95.1(5) .
O13 Ru3 O2 171.4(5) .
O11 Ru3 O2 86.2(5) .
O12 Ru3 O2 93.2(5) .
O14 Ru3 O2 96.0(5) .
N3 Ru3 O2 81.8(6) .
O15 Ru4 O19 175.7(5) .
O15 Ru4 N5 80.3(5) .
O19 Ru4 N5 103.9(6) .
O15 Ru4 O20 86.8(6) .
O19 Ru4 O20 93.7(6) .
N5 Ru4 O20 84.2(5) .
O15 Ru4 O17 94.4(5) .
O19 Ru4 O17 81.4(5) .
N5 Ru4 O17 170.6(5) .
O20 Ru4 O17 87.8(5) .
O15 Ru4 O18 92.1(5) .
O19 Ru4 O18 87.2(5) .
N5 Ru4 O18 96.7(5) .
O20 Ru4 O18 178.5(6) .
O17 Ru4 O18 91.2(5) .
O27 Ru5 O26 87.4(6) .
O27 Ru5 O28 94.3(6) .
O26 Ru5 O28 85.8(5) .
O27 Ru5 O16 91.4(5) .
O26 Ru5 O16 173.9(5) .
O28 Ru5 O16 88.3(5) .
O27 Ru5 N6 172.7(6) .
O26 Ru5 N6 99.8(6) .
O28 Ru5 N6 85.0(6) .
O16 Ru5 N6 81.3(5) .
O27 Ru5 O25 85.7(5) .
O26 Ru5 O25 92.8(5) .
O28 Ru5 O25 178.6(6) .
O16 Ru5 O25 93.0(5) .
N6 Ru5 O25 95.1(5) .
O23 Ru6 O21 86.7(5) .
O23 Ru6 O22 83.3(5) .
O21 Ru6 O22 94.4(6) .
O23 Ru6 N7 101.8(5) .
O21 Ru6 N7 85.1(6) .
O22 Ru6 N7 174.8(6) .
O23 Ru6 O24 91.9(5) .
O21 Ru6 O24 178.3(6) .
O22 Ru6 O24 86.4(5) .
N7 Ru6 O24 94.1(5) .
O23 Ru6 O16 173.0(5) .
O21 Ru6 O16 87.3(5) .
O22 Ru6 O16 93.5(5) .
N7 Ru6 O16 81.4(5) .
O24 Ru6 O16 94.1(5) .
C1 O1 Ru1 111.6(12) .
C10 O2 Ru2 107.9(11) .
C10 O2 Ru3 108.5(12) .
Ru2 O2 Ru3 142.9(7) .
C20 O3 Ru1 122.2(12) .
C22 O4 Ru1 123.0(11) .
C25 O5 Ru1 125.2(12) .
C27 O6 Ru1 123.1(12) .
C30 O7 Ru2 126.4(15) .
C32 O8 Ru2 123.6(15) .
C35 O9 Ru2 122.5(14) .
C37 O10 Ru2 121.5(15) .
C40 O11 Ru3 122.2(13) .
C42 O12 Ru3 122.5(14) .
C45 O13 Ru3 124.0(14) .
C47 O14 Ru3 122.0(13) .
C49 O15 Ru4 111.7(12) .
C58 O16 Ru6 110.9(11) .
C58 O16 Ru5 107.8(11) .
Ru6 O16 Ru5 141.3(6) .
C68 O17 Ru4 125.7(12) .
C70 O18 Ru4 124.7(12) .
C73 O19 Ru4 122.3(13) .
C75 O20 Ru4 123.7(14) .
C78 O21 Ru6 123.7(14) .
C80 O22 Ru6 120.3(13) .
C83 O23 Ru6 124.7(11) .
C85 O24 Ru6 122.8(12) .
C88 O25 Ru5 123.7(13) .
C90 O26 Ru5 123.3(13) .
C93 O27 Ru5 122.6(13) .
C95 O28 Ru5 123.9(15) .
C2 N1 C3 114.7(13) .
C2 N1 Ru1 109.3(11) .
C3 N1 Ru1 135.6(11) .
C9 N2 C8 115.8(15) .
C9 N2 Ru2 108.2(11) .
C8 N2 Ru2 136.0(13) .
C11 N3 C12 115.9(14) .
C11 N3 Ru3 109.3(11) .
C12 N3 Ru3 134.7(12) .
C18 N4 C17 116.1(16) .
C50 N5 C51 114.9(14) .
C50 N5 Ru4 111.6(11) .
C51 N5 Ru4 132.7(12) .
C57 N6 C56 115.7(14) .
C57 N6 Ru5 108.6(11) .
C56 N6 Ru5 134.8(11) .
C59 N7 C60 113.4(14) .
C59 N7 Ru6 111.1(10) .
C60 N7 Ru6 135.5(11) .
C66 N8 C65 115.9(14) .
O1 C1 C2 116.7(15) .
O1 C1 C18 125.4(17) .
C2 C1 C18 118.0(15) .
N1 C2 C9 122.0(16) .
N1 C2 C1 115.8(14) .
C9 C2 C1 122.2(14) .
N1 C3 C4 117.9(15) .
N1 C3 C8 122.3(14) .
C4 C3 C8 119.8(16) .
C5 C4 C3 118.8(16) .
C5 C4 H01Z 120.6 .
C3 C4 H01Z 120.6 .
C6 C5 C4 120.9(16) .
C6 C5 H01H 119.6 .
C4 C5 H01H 119.6 .
C5 C6 C7 120.6(17) .
C5 C6 H022 119.7 .
C7 C6 H022 119.7 .
C8 C7 C6 120.9(17) .
C8 C7 H01Q 119.5 .
C6 C7 H01Q 119.5 .
N2 C8 C7 121.2(17) .
N2 C8 C3 120.0(15) .
C7 C8 C3 118.8(15) .
N2 C9 C10 116.8(16) .
N2 C9 C2 123.6(16) .
C10 C9 C2 119.6(16) .
O2 C10 C9 121.0(17) .
O2 C10 C11 119.1(16) .
C9 C10 C11 119.9(15) .
N3 C11 C18 122.6(15) .
N3 C11 C10 115.2(15) .
C18 C11 C10 122.1(14) .
N3 C12 C13 119.8(16) .
N3 C12 C17 118.2(16) .
C13 C12 C17 121.9(18) .
C14 C13 C12 118.1(17) .
C14 C13 H03G 121.0 .
C12 C13 H03G 121.0 .
C15 C14 C13 120.2(17) .
C15 C14 H01B 119.9 .
C13 C14 H01B 119.9 .
C16 C15 C14 123.0(17) .
C16 C15 H01U 118.5 .
C14 C15 H01U 118.5 .
C15 C16 C17 118.4(16) .
C15 C16 H023 120.8 .
C17 C16 H023 120.8 .
N4 C17 C12 124.6(17) .
N4 C17 C16 117.0(16) .
C12 C17 C16 118.4(17) .
N4 C18 C11 121.8(15) .
N4 C18 C1 120.3(17) .
C11 C18 C1 117.9(15) .
C20 C19 H03D 109.5 .
C20 C19 H03E 109.5 .
H03D C19 H03E 109.5 .
C20 C19 H03F 109.5 .
H03D C19 H03F 109.5 .
H03E C19 H03F 109.5 .
O3 C20 C21 125.7(19) .
O3 C20 C19 115.2(18) .
C21 C20 C19 119(2) .
C20 C21 C22 125.6(19) .
C20 C21 H02L 117.2 .
C22 C21 H02L 117.2 .
O4 C22 C21 126.3(17) .
O4 C22 C23 115.9(16) .
C21 C22 C23 117.7(17) .
C22 C23 H03V 109.5 .
C22 C23 H03W 109.5 .
H03V C23 H03W 109.5 .
C22 C23 H03X 109.5 .
H03V C23 H03X 109.5 .
H03W C23 H03X 109.5 .
C25 C24 H03H 109.5 .
C25 C24 H03I 109.5 .
H03H C24 H03I 109.5 .
C25 C24 H03J 109.5 .
H03H C24 H03J 109.5 .
H03I C24 H03J 109.5 .
O5 C25 C26 125.3(17) .
O5 C25 C24 117.2(19) .
C26 C25 C24 117.4(19) .
C27 C26 C25 126.4(19) .
C27 C26 H03N 116.8 .
C25 C26 H03N 116.8 .
O6 C27 C26 127.1(18) .
O6 C27 C28 114.0(19) .
C26 C27 C28 119(2) .
C27 C28 H03O 109.5 .
C27 C28 H03P 109.5 .
H03O C28 H03P 109.5 .
C27 C28 H03R 109.5 .
H03O C28 H03R 109.5 .
H03P C28 H03R 109.5 .
C30 C29 H02D 109.5 .
C30 C29 H02E 109.5 .
H02D C29 H02E 109.5 .
C30 C29 H02F 109.5 .
H02D C29 H02F 109.5 .
H02E C29 H02F 109.5 .
O7 C30 C31 123.0(19) .
O7 C30 C29 120(2) .
C31 C30 C29 117.4(17) .
C30 C31 C32 127.4(17) .
C30 C31 H036 116.3 .
C32 C31 H036 116.3 .
O8 C32 C31 125(2) .
O8 C32 C33 117(2) .
C31 C32 C33 117(2) .
C32 C33 H03S 109.5 .
C32 C33 H03T 109.5 .
H03S C33 H03T 109.5 .
C32 C33 H03U 109.5 .
H03S C33 H03U 109.5 .
H03T C33 H03U 109.5 .
C35 C34 H6A 109.5 .
C35 C34 H6B 109.5 .
H6A C34 H6B 109.5 .
C35 C34 H6C 109.5 .
H6A C34 H6C 109.5 .
H6B C34 H6C 109.5 .
O9 C35 C36 127(2) .
O9 C35 C34 114(2) .
C36 C35 C34 120(2) .
C37 C36 C35 126(2) .
C37 C36 H03Q 116.8 .
C35 C36 H03Q 116.8 .
O10 C37 C36 128(2) .
O10 C37 C38 113(2) .
C36 C37 C38 119(2) .
C37 C38 H15A 109.5 .
C37 C38 H15B 109.5 .
H15A C38 H15B 109.5 .
C37 C38 H15C 109.5 .
H15A C38 H15C 109.5 .
H15B C38 H15C 109.5 .
C40 C39 H02A 109.5 .
C40 C39 H02B 109.5 .
H02A C39 H02B 109.5 .
C40 C39 H02C 109.5 .
H02A C39 H02C 109.5 .
H02B C39 H02C 109.5 .
O11 C40 C41 125.8(18) .
O11 C40 C39 113.0(19) .
C41 C40 C39 121.1(17) .
C40 C41 C42 128.6(16) .
C40 C41 H02Y 115.7 .
C42 C41 H02Y 115.7 .
O12 C42 C41 126.0(19) .
O12 C42 C43 114(2) .
C41 C42 C43 119.8(17) .
C42 C43 H03K 109.5 .
C42 C43 H03L 109.5 .
H03K C43 H03L 109.5 .
C42 C43 H03M 109.5 .
H03K C43 H03M 109.5 .
H03L C43 H03M 109.5 .
C45 C44 H02G 109.5 .
C45 C44 H02H 109.5 .
H02G C44 H02H 109.5 .
C45 C44 H02I 109.5 .
H02G C44 H02I 109.5 .
H02H C44 H02I 109.5 .
O13 C45 C46 125.5(19) .
O13 C45 C44 113.9(18) .
C46 C45 C44 120.4(17) .
C45 C46 C47 126.0(18) .
C45 C46 H034 117.0 .
C47 C46 H034 117.0 .
O14 C47 C46 128.1(19) .
O14 C47 C48 113.9(18) .
C46 C47 C48 118.0(17) .
C47 C48 H03A 109.5 .
C47 C48 H03B 109.5 .
H03A C48 H03B 109.5 .
C47 C48 H03C 109.5 .
H03A C48 H03C 109.5 .
H03B C48 H03C 109.5 .
O15 C49 C50 119.3(16) .
O15 C49 C66 122.5(16) .
C50 C49 C66 118.1(15) .
N5 C50 C57 124.8(16) .
N5 C50 C49 113.9(14) .
C57 C50 C49 121.2(16) .
C52 C51 C56 120.4(17) .
C52 C51 N5 119.7(16) .
C56 C51 N5 119.8(16) .
C53 C52 C51 121.1(18) .
C53 C52 H0AA 119.5 .
C51 C52 H0AA 119.5 .
C52 C53 C54 119.0(18) .
C52 C53 H02M 120.5 .
C54 C53 H02M 120.5 .
C55 C54 C53 121.4(18) .
C55 C54 H01C 119.3 .
C53 C54 H01C 119.3 .
C54 C55 C56 119.3(16) .
C54 C55 H02T 120.4 .
C56 C55 H02T 120.4 .
N6 C56 C55 119.1(15) .
N6 C56 C51 122.2(15) .
C55 C56 C51 118.8(16) .
N6 C57 C58 116.6(16) .
N6 C57 C50 122.2(17) .
C58 C57 C50 121.1(17) .
O16 C58 C57 121.0(16) .
O16 C58 C59 117.2(15) .
C57 C58 C59 121.8(16) .
N7 C59 C66 124.1(15) .
N7 C59 C58 116.8(15) .
C66 C59 C58 119.0(16) .
N7 C60 C65 122.1(15) .
N7 C60 C61 118.4(15) .
C65 C60 C61 119.6(16) .
C62 C61 C60 119.8(17) .
C62 C61 H02K 120.1 .
C60 C61 H02K 120.1 .
C63 C62 C61 119.5(17) .
C63 C62 H027 120.3 .
C61 C62 H027 120.3 .
C64 C63 C62 120.8(17) .
C64 C63 H02J 119.6 .
C62 C63 H02J 119.6 .
C63 C64 C65 120.9(16) .
C63 C64 H01L 119.5 .
C65 C64 H01L 119.5 .
N8 C65 C60 122.6(15) .
N8 C65 C64 118.0(15) .
C60 C65 C64 119.4(16) .
N8 C66 C59 121.4(15) .
N8 C66 C49 120.1(15) .
C59 C66 C49 118.5(15) .
C68 C67 H02U 109.5 .
C68 C67 H02V 109.5 .
H02U C67 H02V 109.5 .
C68 C67 H02W 109.5 .
H02U C67 H02W 109.5 .
H02V C67 H02W 109.5 .
O17 C68 C69 124.4(18) .
O17 C68 C67 113.8(18) .
C69 C68 C67 121.8(17) .
C68 C69 C70 128.3(17) .
C68 C69 H1AA 115.9 .
C70 C69 H1AA 115.9 .
O18 C70 C69 125.1(17) .
O18 C70 C71 114.5(18) .
C69 C70 C71 119.9(17) .
C70 C71 H03 109.5 .
C70 C71 HD 109.5 .
H03 C71 HD 109.5 .
C70 C71 HE 109.5 .
H03 C71 HE 109.5 .
HD C71 HE 109.5 .
C73 C72 H3AA 109.5 .
C73 C72 HH 109.5 .
H3AA C72 HH 109.5 .
C73 C72 HI 109.5 .
H3AA C72 HI 109.5 .
HH C72 HI 109.5 .
O19 C73 C74 123(2) .
O19 C73 C72 116(2) .
C74 C73 C72 121(2) .
C73 C74 C75 130(2) .
C73 C74 H6AA 114.8 .
C75 C74 H6AA 114.8 .
O20 C75 C74 124.6(18) .
O20 C75 C76 117(2) .
C74 C75 C76 119(2) .
C75 C76 H03Z 109.5 .
C75 C76 HB 109.5 .
H03Z C76 HB 109.5 .
C75 C76 HC 109.5 .
H03Z C76 HC 109.5 .
HB C76 HC 109.5 .
C78 C77 H 109.5 .
C78 C77 H03Y 109.5 .
H C77 H03Y 109.5 .
C78 C77 HA 109.5 .
H C77 HA 109.5 .
H03Y C77 HA 109.5 .
O21 C78 C79 124.8(18) .
O21 C78 C77 116(2) .
C79 C78 C77 120(2) .
C80 C79 C78 128.7(19) .
C80 C79 H02O 115.6 .
C78 C79 H02O 115.6 .
C79 C80 O22 128(2) .
C79 C80 C81 123(2) .
O22 C80 C81 109(2) .
C80 C81 H7AA 109.5 .
C80 C81 HN 109.5 .
H7AA C81 HN 109.5 .
C80 C81 HO 109.5 .
H7AA C81 HO 109.5 .
HN C81 HO 109.5 .
C83 C82 H01A 109.5 .
C83 C82 H01D 109.5 .
H01A C82 H01D 109.5 .
C83 C82 H01E 109.5 .
H01A C82 H01E 109.5 .
H01D C82 H01E 109.5 .
O23 C83 C84 122.4(16) .
O23 C83 C82 115.8(15) .
C84 C83 C82 121.8(16) .
C83 C84 C85 128.0(16) .
C83 C84 H02N 116.0 .
C85 C84 H02N 116.0 .
O24 C85 C84 126.6(16) .
O24 C85 C86 113.9(17) .
C84 C85 C86 119.5(16) .
C85 C86 H2AA 109.5 .
C85 C86 HF 109.5 .
H2AA C86 HF 109.5 .
C85 C86 HG 109.5 .
H2AA C86 HG 109.5 .
HF C86 HG 109.5 .
C88 C87 H4AA 109.5 .
C88 C87 HJ 109.5 .
H4AA C87 HJ 109.5 .
C88 C87 HK 109.5 .
H4AA C87 HK 109.5 .
HJ C87 HK 109.5 .
O25 C88 C89 123.9(18) .
O25 C88 C87 117(2) .
C89 C88 C87 119.4(19) .
C90 C89 C88 129.2(18) .
C90 C89 H02Q 115.4 .
C88 C89 H02Q 115.4 .
O26 C90 C89 124.6(17) .
O26 C90 C91 113.5(18) .
C89 C90 C91 121.8(18) .
C90 C91 H02P 109.5 .
C90 C91 H02R 109.5 .
H02P C91 H02R 109.5 .
C90 C91 H02S 109.5 .
H02P C91 H02S 109.5 .
H02R C91 H02S 109.5 .
C93 C92 H5AA 109.5 .
C93 C92 HL 109.5 .
H5AA C92 HL 109.5 .
C93 C92 HM 109.5 .
H5AA C92 HM 109.5 .
HL C92 HM 109.5 .
O27 C93 C94 124.6(18) .
O27 C93 C92 113.8(19) .
C94 C93 C92 121.6(16) .
C95 C94 C93 129.4(15) .
C95 C94 H94 115.3 .
C93 C94 H94 115.3 .
O28 C95 C94 124(2) .
O28 C95 C96 115(2) .
C94 C95 C96 120.3(18) .
C95 C96 H8AA 109.5 .
C95 C96 HP 109.5 .
H8AA C96 HP 109.5 .
C95 C96 HQ 109.5 .
H8AA C96 HQ 109.5 .
HP C96 HQ 109.5 .
O101 C333 O333 126(10) 1_655
O444 C555 O555 104.9(16) .
C888 C777 O666 168(7) .
C777 C888 C999 123(5) .
C444 O444 C555 132(2) .
C777 O666 C666 134(6) .

loop_
_geom_bond_atom_site_label_1
_geom_bond_atom_site_label_2
_geom_bond_distance
_geom_bond_site_symmetry_2
Ru1 N1 1.995(13) .
Ru1 O1 2.002(13) .
Ru1 O4 2.010(13) .
Ru1 O6 2.026(13) .
Ru1 O5 2.034(12) .
Ru1 O3 2.037(13) .
Ru2 O8 1.998(15) .
Ru2 O9 2.019(13) .
Ru2 O7 2.020(14) .
Ru2 O10 2.031(15) .
Ru2 O2 2.036(13) .
Ru2 N2 2.047(13) .
Ru3 O13 1.992(14) .
Ru3 O11 2.009(13) .
Ru3 O12 2.025(14) .
Ru3 O14 2.032(14) .
Ru3 N3 2.041(14) .
Ru3 O2 2.044(13) .
Ru4 O15 2.000(13) .
Ru4 O19 2.008(15) .
Ru4 N5 2.013(14) .
Ru4 O20 2.016(13) .
Ru4 O17 2.029(13) .
Ru4 O18 2.037(12) .
Ru5 O27 2.010(12) .
Ru5 O26 2.012(13) .
Ru5 O28 2.014(13) .
Ru5 O16 2.040(13) .
Ru5 N6 2.051(14) .
Ru5 O25 2.056(12) .
Ru6 O23 1.998(13) .
Ru6 O21 2.001(14) .
Ru6 O22 2.017(14) .
Ru6 N7 2.038(14) .
Ru6 O24 2.038(12) .
Ru6 O16 2.040(13) .
O1 C1 1.28(2) .
O2 C10 1.33(2) .
O3 C20 1.26(3) .
O4 C22 1.28(2) .
O5 C25 1.26(3) .
O6 C27 1.28(3) .
O7 C30 1.28(2) .
O8 C32 1.31(3) .
O9 C35 1.24(3) .
O10 C37 1.26(3) .
O11 C40 1.32(2) .
O12 C42 1.28(2) .
O13 C45 1.31(2) .
O14 C47 1.29(2) .
O15 C49 1.27(2) .
O16 C58 1.34(2) .
O17 C68 1.28(2) .
O18 C70 1.28(2) .
O19 C73 1.31(3) .
O20 C75 1.24(3) .
O21 C78 1.29(2) .
O22 C80 1.34(3) .
O23 C83 1.321(19) .
O24 C85 1.28(2) .
O25 C88 1.27(2) .
O26 C90 1.31(2) .
O27 C93 1.29(2) .
O28 C95 1.28(2) .
N1 C2 1.36(2) .
N1 C3 1.40(2) .
N2 C9 1.37(2) .
N2 C8 1.37(2) .
N3 C11 1.37(2) .
N3 C12 1.39(2) .
N4 C18 1.34(2) .
N4 C17 1.35(2) .
N5 C50 1.34(2) .
N5 C51 1.43(2) .
N6 C57 1.36(2) .
N6 C56 1.39(2) .
N7 C59 1.35(2) .
N7 C60 1.40(2) .
N8 C66 1.34(2) .
N8 C65 1.37(2) .
C1 C2 1.45(3) .
C1 C18 1.47(2) .
C2 C9 1.40(2) .
C3 C4 1.41(2) .
C3 C8 1.44(2) .
C4 C5 1.40(2) .
C4 H01Z 0.9300 .
C5 C6 1.38(3) .
C5 H01H 0.9300 .
C6 C7 1.39(2) .
C6 H022 0.9300 .
C7 C8 1.38(2) .
C7 H01Q 0.9300 .
C9 C10 1.39(3) .
C10 C11 1.44(3) .
C11 C18 1.40(2) .
C12 C13 1.41(3) .
C12 C17 1.42(3) .
C13 C14 1.40(3) .
C13 H03G 0.9300 .
C14 C15 1.39(3) .
C14 H01B 0.9300 .
C15 C16 1.38(3) .
C15 H01U 0.9300 .
C16 C17 1.43(3) .
C16 H023 0.9300 .
C19 C20 1.48(3) .
C19 H03D 0.9600 .
C19 H03E 0.9600 .
C19 H03F 0.9600 .
C20 C21 1.40(3) .
C21 C22 1.43(2) .
C21 H02L 0.9300 .
C22 C23 1.49(2) .
C23 H03V 0.9600 .
C23 H03W 0.9600 .
C23 H03X 0.9600 .
C24 C25 1.50(3) .
C24 H03H 0.9600 .
C24 H03I 0.9600 .
C24 H03J 0.9600 .
C25 C26 1.41(3) .
C26 C27 1.39(3) .
C26 H03N 0.9300 .
C27 C28 1.50(3) .
C28 H03O 0.9600 .
C28 H03P 0.9600 .
C28 H03R 0.9600 .
C29 C30 1.43(3) .
C29 H02D 0.9600 .
C29 H02E 0.9600 .
C29 H02F 0.9600 .
C30 C31 1.41(3) .
C31 C32 1.41(3) .
C31 H036 0.9300 .
C32 C33 1.49(4) .
C33 H03S 0.9600 .
C33 H03T 0.9600 .
C33 H03U 0.9600 .
C34 C35 1.52(3) .
C34 H6A 0.9600 .
C34 H6B 0.9600 .
C34 H6C 0.9600 .
C35 C36 1.42(4) .
C36 C37 1.35(4) .
C36 H03Q 0.9300 .
C37 C38 1.54(3) .
C38 H15A 0.9600 .
C38 H15B 0.9600 .
C38 H15C 0.9600 .
C39 C40 1.49(3) .
C39 H02A 0.9600 .
C39 H02B 0.9600 .
C39 H02C 0.9600 .
C40 C41 1.36(3) .
C41 C42 1.40(3) .
C41 H02Y 0.9300 .
C42 C43 1.51(3) .
C43 H03K 0.9600 .
C43 H03L 0.9600 .
C43 H03M 0.9600 .
C44 C45 1.47(3) .
C44 H02G 0.9600 .
C44 H02H 0.9600 .
C44 H02I 0.9600 .
C45 C46 1.38(3) .
C46 C47 1.38(3) .
C46 H034 0.9300 .
C47 C48 1.51(3) .
C48 H03A 0.9600 .
C48 H03B 0.9600 .
C48 H03C 0.9600 .
C49 C50 1.42(2) .
C49 C66 1.49(2) .
C50 C57 1.39(2) .
C51 C52 1.39(3) .
C51 C56 1.43(2) .
C52 C53 1.38(3) .
C52 H0AA 0.9300 .
C53 C54 1.42(3) .
C53 H02M 0.9300 .
C54 C55 1.39(3) .
C54 H01C 0.9300 .
C55 C56 1.41(2) .
C55 H02T 0.9300 .
C57 C58 1.37(3) .
C58 C59 1.44(2) .
C59 C66 1.43(2) .
C60 C65 1.40(2) .
C60 C61 1.42(3) .
C61 C62 1.41(3) .
C61 H02K 0.9300 .
C62 C63 1.40(3) .
C62 H027 0.9300 .
C63 C64 1.37(3) .
C63 H02J 0.9300 .
C64 C65 1.41(2) .
C64 H01L 0.9300 .
C67 C68 1.54(3) .
C67 H02U 0.9600 .
C67 H02V 0.9600 .
C67 H02W 0.9600 .
C68 C69 1.38(3) .
C69 C70 1.40(3) .
C69 H1AA 0.9300 .
C70 C71 1.46(3) .
C71 H03 0.9600 .
C71 HD 0.9600 .
C71 HE 0.9600 .
C72 C73 1.46(3) .
C72 H3AA 0.9600 .
C72 HH 0.9600 .
C72 HI 0.9600 .
C73 C74 1.37(3) .
C74 C75 1.40(4) .
C74 H6AA 0.9300 .
C75 C76 1.51(3) .
C76 H03Z 0.9600 .
C76 HB 0.9600 .
C76 HC 0.9600 .
C77 C78 1.47(3) .
C77 H 0.9600 .
C77 H03Y 0.9600 .
C77 HA 0.9600 .
C78 C79 1.41(3) .
C79 C80 1.32(3) .
C79 H02O 0.9300 .
C80 C81 1.52(3) .
C81 H7AA 0.9600 .
C81 HN 0.9600 .
C81 HO 0.9600 .
C82 C83 1.47(3) .
C82 H01A 0.9600 .
C82 H01D 0.9600 .
C82 H01E 0.9600 .
C83 C84 1.40(3) .
C84 C85 1.40(3) .
C84 H02N 0.9300 .
C85 C86 1.50(2) .
C86 H2AA 0.9600 .
C86 HF 0.9600 .
C86 HG 0.9600 .
C87 C88 1.47(3) .
C87 H4AA 0.9600 .
C87 HJ 0.9600 .
C87 HK 0.9600 .
C88 C89 1.43(3) .
C89 C90 1.38(3) .
C89 H02Q 0.9300 .
C90 C91 1.49(3) .
C91 H02P 0.9600 .
C91 H02R 0.9600 .
C91 H02S 0.9600 .
C92 C93 1.51(3) .
C92 H5AA 0.9600 .
C92 HL 0.9600 .
C92 HM 0.9600 .
C93 C94 1.41(3) .
C94 C95 1.39(3) .
C94 H94 0.9300 .
C95 C96 1.50(3) .
C96 H8AA 0.9600 .
C96 HP 0.9600 .
C96 HQ 0.9600 .
C111 O111 1.36(9) .
C222 O222 1.394(15) .
C333 O101 1.03(14) 1_655
C333 O333 1.07(8) .
C444 O444 1.26(4) .
C555 O444 1.69(3) .
C555 O555 1.93(3) .
C666 O666 1.73(9) .
C777 C888 1.22(7) .
C777 O666 1.29(8) .
C888 C999 1.52(7) .
O101 C333 1.03(14) 1_455

loop_
_geom_torsion_atom_site_label_1
_geom_torsion_atom_site_label_2
_geom_torsion_atom_site_label_3
_geom_torsion_atom_site_label_4
_geom_torsion
Ru1 O1 C1 C2 16.6(18)
Ru1 O1 C1 C18 -165.4(13)
C3 N1 C2 C9 -10(2)
Ru1 N1 C2 C9 164.4(12)
C3 N1 C2 C1 170.3(14)
Ru1 N1 C2 C1 -15.8(17)
O1 C1 C2 N1 0(2)
C18 C1 C2 N1 -178.6(14)
O1 C1 C2 C9 179.4(15)
C18 C1 C2 C9 1(2)
C2 N1 C3 C4 -169.0(15)
Ru1 N1 C3 C4 19(2)
C2 N1 C3 C8 10(2)
Ru1 N1 C3 C8 -161.5(13)
N1 C3 C4 C5 -179.7(15)
C8 C3 C4 C5 1(2)
C3 C4 C5 C6 0(3)
C4 C5 C6 C7 1(3)
C5 C6 C7 C8 -4(3)
C9 N2 C8 C7 172.2(16)
Ru2 N2 C8 C7 -10(3)
C9 N2 C8 C3 -10(2)
Ru2 N2 C8 C3 168.5(12)
C6 C7 C8 N2 -177.2(17)
C6 C7 C8 C3 5(3)
N1 C3 C8 N2 -1(3)
C4 C3 C8 N2 178.6(15)
N1 C3 C8 C7 177.5(15)
C4 C3 C8 C7 -3(3)
C8 N2 C9 C10 -166.7(15)
Ru2 N2 C9 C10 14.7(18)
C8 N2 C9 C2 11(2)
Ru2 N2 C9 C2 -167.8(13)
N1 C2 C9 N2 -1(3)
C1 C2 C9 N2 179.3(15)
N1 C2 C9 C10 176.5(15)
C1 C2 C9 C10 -3(2)
Ru2 O2 C10 C9 -11.1(19)
Ru3 O2 C10 C9 161.9(13)
Ru2 O2 C10 C11 168.5(12)
Ru3 O2 C10 C11 -18.4(18)
N2 C9 C10 O2 -3(2)
C2 C9 C10 O2 179.8(15)
N2 C9 C10 C11 177.8(15)
C2 C9 C10 C11 0(2)
C12 N3 C11 C18 9(2)
Ru3 N3 C11 C18 -167.5(13)
C12 N3 C11 C10 -167.1(15)
Ru3 N3 C11 C10 16.8(18)
O2 C10 C11 N3 1(2)
C9 C10 C11 N3 -179.2(15)
O2 C10 C11 C18 -174.5(15)
C9 C10 C11 C18 5(3)
C11 N3 C12 C13 171.9(16)
Ru3 N3 C12 C13 -13(3)
C11 N3 C12 C17 -11(2)
Ru3 N3 C12 C17 164.1(13)
N3 C12 C13 C14 178.2(17)
C17 C12 C13 C14 1(3)
C12 C13 C14 C15 0(3)
C13 C14 C15 C16 -1(3)
C14 C15 C16 C17 1(3)
C18 N4 C17 C12 3(3)
C18 N4 C17 C16 -173.7(16)
N3 C12 C17 N4 5(3)
C13 C12 C17 N4 -177.4(17)
N3 C12 C17 C16 -177.9(16)
C13 C12 C17 C16 -1(3)
C15 C16 C17 N4 176.6(16)
C15 C16 C17 C12 0(3)
C17 N4 C18 C11 -6(2)
C17 N4 C18 C1 176.6(15)
N3 C11 C18 N4 0(3)
C10 C11 C18 N4 175.2(16)
N3 C11 C18 C1 177.6(15)
C10 C11 C18 C1 -7(2)
O1 C1 C18 N4 4(3)
C2 C1 C18 N4 -178.4(15)
O1 C1 C18 C11 -174.1(16)
C2 C1 C18 C11 4(2)
Ru1 O3 C20 C21 -23(2)
Ru1 O3 C20 C19 159.0(13)
O3 C20 C21 C22 5(3)
C19 C20 C21 C22 -177.4(17)
Ru1 O4 C22 C21 1(2)
Ru1 O4 C22 C23 178.8(11)
C20 C21 C22 O4 8(3)
C20 C21 C22 C23 -169.8(17)
Ru1 O5 C25 C26 7(3)
Ru1 O5 C25 C24 -175.5(15)
O5 C25 C26 C27 -2(4)
C24 C25 C26 C27 -180(2)
Ru1 O6 C27 C26 -10(3)
Ru1 O6 C27 C28 169.4(16)
C25 C26 C27 O6 4(4)
C25 C26 C27 C28 -175(2)
Ru2 O7 C30 C31 -1(3)
Ru2 O7 C30 C29 -177.8(12)
O7 C30 C31 C32 8(3)
C29 C30 C31 C32 -174(2)
Ru2 O8 C32 C31 -10(3)
Ru2 O8 C32 C33 168.9(18)
C30 C31 C32 O8 -3(3)
C30 C31 C32 C33 179(2)
Ru2 O9 C35 C36 12(4)
Ru2 O9 C35 C34 -169.8(19)
O9 C35 C36 C37 0(5)
C34 C35 C36 C37 -177(3)
Ru2 O10 C37 C36 4(3)
Ru2 O10 C37 C38 -178.3(14)
C35 C36 C37 O10 -10(5)
C35 C36 C37 C38 173(3)
Ru3 O11 C40 C41 7(3)
Ru3 O11 C40 C39 -173.4(13)
O11 C40 C41 C42 -2(3)
C39 C40 C41 C42 178.0(19)
Ru3 O12 C42 C41 7(3)
Ru3 O12 C42 C43 -172.8(13)
C40 C41 C42 O12 -6(3)
C40 C41 C42 C43 174(2)
Ru3 O13 C45 C46 -12(3)
Ru3 O13 C45 C44 171.3(13)
O13 C45 C46 C47 1(3)
C44 C45 C46 C47 176.9(19)
Ru3 O14 C47 C46 4(3)
Ru3 O14 C47 C48 -177.5(11)
C45 C46 C47 O14 4(3)
C45 C46 C47 C48 -174.8(18)
Ru4 O15 C49 C50 -14.6(19)
Ru4 O15 C49 C66 170.1(12)
C51 N5 C50 C57 6(2)
Ru4 N5 C50 C57 -165.8(13)
C51 N5 C50 C49 -177.4(14)
Ru4 N5 C50 C49 11.3(17)
O15 C49 C50 N5 2(2)
C66 C49 C50 N5 177.7(14)
O15 C49 C50 C57 179.4(16)
C66 C49 C50 C57 -5(2)
C50 N5 C51 C52 173.4(15)
Ru4 N5 C51 C52 -18(2)
C50 N5 C51 C56 -4(2)
Ru4 N5 C51 C56 164.8(13)
C56 C51 C52 C53 -2(3)
N5 C51 C52 C53 -179.5(17)
C51 C52 C53 C54 1(3)
C52 C53 C54 C55 -1(3)
C53 C54 C55 C56 1(3)
C57 N6 C56 C55 -175.2(17)
Ru5 N6 C56 C55 18(3)
C57 N6 C56 C51 5(3)
Ru5 N6 C56 C51 -161.7(14)
C54 C55 C56 N6 179.3(16)
C54 C55 C56 C51 -1(3)
C52 C51 C56 N6 -178.8(16)
N5 C51 C56 N6 -1(3)
C52 C51 C56 C55 2(3)
N5 C51 C56 C55 179.4(15)
C56 N6 C57 C58 172.2(16)
Ru5 N6 C57 C58 -17(2)
C56 N6 C57 C50 -4(3)
Ru5 N6 C57 C50 166.1(14)
N5 C50 C57 N6 -1(3)
C49 C50 C57 N6 -178.3(16)
N5 C50 C57 C58 -177.7(16)
C49 C50 C57 C58 5(3)
Ru6 O16 C58 C57 -167.3(14)
Ru5 O16 C58 C57 13(2)
Ru6 O16 C58 C59 12.8(19)
Ru5 O16 C58 C59 -166.5(13)
N6 C57 C58 O16 3(3)
C50 C57 C58 O16 179.3(16)
N6 C57 C58 C59 -177.2(16)
C50 C57 C58 C59 -1(3)
C60 N7 C59 C66 -9(2)
Ru6 N7 C59 C66 172.3(13)
C60 N7 C59 C58 168.9(16)
Ru6 N7 C59 C58 -10.3(19)
O16 C58 C59 N7 -2(2)
C57 C58 C59 N7 178.4(16)
O16 C58 C59 C66 175.8(15)
C57 C58 C59 C66 -4(3)
C59 N7 C60 C65 8(2)
Ru6 N7 C60 C65 -173.0(12)
C59 N7 C60 C61 -173.8(16)
Ru6 N7 C60 C61 5(3)
N7 C60 C61 C62 -177.9(18)
C65 C60 C61 C62 0(3)
C60 C61 C62 C63 -2(3)
C61 C62 C63 C64 2(3)
C62 C63 C64 C65 -1(3)
C66 N8 C65 C60 -3(2)
C66 N8 C65 C64 175.3(15)
N7 C60 C65 N8 -2(3)
C61 C60 C65 N8 179.4(16)
N7 C60 C65 C64 178.9(16)
C61 C60 C65 C64 1(2)
C63 C64 C65 N8 -179.3(15)
C63 C64 C65 C60 -1(2)
C65 N8 C66 C59 3(2)
C65 N8 C66 C49 -175.2(14)
N7 C59 C66 N8 3(3)
C58 C59 C66 N8 -174.0(16)
N7 C59 C66 C49 -178.5(16)
C58 C59 C66 C49 4(2)
O15 C49 C66 N8 -6(3)
C50 C49 C66 N8 178.5(15)
O15 C49 C66 C59 175.6(16)
C50 C49 C66 C59 0(2)
Ru4 O17 C68 C69 10(3)
Ru4 O17 C68 C67 -171.0(14)
O17 C68 C69 C70 -5(4)
C67 C68 C69 C70 176(2)
Ru4 O18 C70 C69 -3(3)
Ru4 O18 C70 C71 -174.2(12)
C68 C69 C70 O18 1(4)
C68 C69 C70 C71 172(2)
Ru4 O19 C73 C74 16(2)
Ru4 O19 C73 C72 -163.2(14)
O19 C73 C74 C75 -8(4)
C72 C73 C74 C75 171(2)
Ru4 O20 C75 C74 8(3)
Ru4 O20 C75 C76 -168.1(15)
C73 C74 C75 O20 -6(4)
C73 C74 C75 C76 170(2)
Ru6 O21 C78 C79 -1(3)
Ru6 O21 C78 C77 179.0(16)
O21 C78 C79 C80 4(4)
C77 C78 C79 C80 -176(3)
C78 C79 C80 O22 0(4)
C78 C79 C80 C81 -176(2)
Ru6 O22 C80 C79 -6(3)
Ru6 O22 C80 C81 170.9(17)
Ru6 O23 C83 C84 18(2)
Ru6 O23 C83 C82 -162.9(13)
O23 C83 C84 C85 -1(3)
C82 C83 C84 C85 -179.8(19)
Ru6 O24 C85 C84 -2(2)
Ru6 O24 C85 C86 178.7(10)
C83 C84 C85 O24 -8(3)
C83 C84 C85 C86 171.2(17)
Ru5 O25 C88 C89 -1(3)
Ru5 O25 C88 C87 175.2(12)
O25 C88 C89 C90 -12(4)
C87 C88 C89 C90 172(2)
Ru5 O26 C90 C89 9(3)
Ru5 O26 C90 C91 -167.7(14)
C88 C89 C90 O26 7(3)
C88 C89 C90 C91 -176(2)
Ru5 O27 C93 C94 -11(3)
Ru5 O27 C93 C92 168.9(14)
O27 C93 C94 C95 4(4)
C92 C93 C94 C95 -176(2)
Ru5 O28 C95 C94 -1(3)
Ru5 O28 C95 C96 178.2(14)
C93 C94 C95 O28 3(4)
C93 C94 C95 C96 -177(2)
O666 C777 C888 C999 22(38)
O555 C555 O444 C444 161(3)
C888 C777 O666 C666 -136(32)
